data_9011188
loop_
_publ_author_name
'Toman, K.'

_publ_section_title
;
 Ordering in olivenite-adamite solid solutions
;
_journal_name_full 'Acta Crystallographica, Section B'
_journal_page_first 715
_journal_page_last 721
_journal_paper_doi 10.1107/S0567740878003933
_journal_volume 34
_journal_year 1978
_chemical_compound_source 'Tsumeb, Southwest Africa'
_chemical_formula_sum 'As Cu0.86 H O5 Zn1.14'
_chemical_name_mineral Zincolivenite
_space_group_IT_number 58
_symmetry_space_group_name_Hall '-P 2 2n'
_symmetry_space_group_name_H-M 'P n n m'
_cell_angle_alpha 90
_cell_angle_beta 90
_cell_angle_gamma 90
_cell_formula_units_Z 4
_cell_length_a 8.50
_cell_length_b 8.52
_cell_length_c 5.99
_cell_volume 433.796
_database_code_amcsd 0009626
_exptl_crystal_density_diffrn 4.366
_cod_original_formula_sum 'As Zn1.14 Cu.86 O5 H'
_cod_database_code 9011188

loop_
_space_group_symop_operation_xyz
x,y,z
1/2+x,1/2-y,1/2+z
1/2-x,1/2+y,1/2-z
1/2-x,1/2+y,1/2+z
1/2+x,1/2-y,1/2-z
x,y,-z
-x,-y,z
-x,-y,-z

loop_
_atom_site_aniso_label
_atom_site_aniso_U_11
_atom_site_aniso_U_22
_atom_site_aniso_U_33
_atom_site_aniso_U_12
_atom_site_aniso_U_13
_atom_site_aniso_U_23
As 0.00590 0.01190 0.00730 -0.00030 0.00000 0.00000
Zn1 0.00650 0.01440 0.01140 0.00090 0.00000 0.00000
Cu 0.01180 0.01650 0.00750 0.00730 0.00000 0.00000
Zn2 0.01180 0.01650 0.00750 0.00730 0.00000 0.00000

loop_
_atom_site_label
_atom_site_fract_x
_atom_site_fract_y
_atom_site_fract_z
_atom_site_occupancy
_atom_site_U_iso_or_equiv
_atom_site_type_symbol
_atom_site_attached_hydrogens
As 0.25220 0.26180 0.00000 1.00000 ? As 0
Zn1 -0.12760 0.36210 0.00000 1.00000 ? Zn 0
Cu 0.00000 0.00000 0.24870 0.86000 ? Cu 0
Zn2 0.00000 0.00000 0.24870 0.14000 ? Zn 0
O1 0.10600 0.39400 0.00000 1.00000 0.01267 O 0
O2 0.42400 0.36700 0.00000 1.00000 0.00887 O 0
O-H3 -0.10400 0.11900 0.00000 1.00000 0.02026 O 1
O4 0.23700 0.14400 0.22400 1.00000 0.02026 O 0

loop_
_cod_changelog_entry_id
_cod_changelog_entry_author
_cod_changelog_entry_date
_cod_changelog_entry_text
1
;cod-tools version 3.8.0
Id: cif_guess_AMCSD_atom_types 9574 2023-05-10 09:00:05Z saulius
;
2023-05-10T18:53:02+03:00
;Derived atom types and hydrogen counts
from atom names that follow the AMCSD naming convention
(Wat == water, O-H == hydroxyl).
;
2
;cod-tools version 3.10.1
Id: cif_fix_AMCSD_atom_labels 10224 2024-08-07 11:09:31Z saulius
;
2024-08-07T19:40:02+03:00
;Changed the following '_atom_site_label' values:
the first duplicated label 'Zn'  converted to 'Zn1'
duplicated label 'Zn' at index 3 converted to 'Zn2'
;

loop_
_cod_related_entry_id
_cod_related_entry_database
_cod_related_entry_code
1 AMCSD 0009626
